data_2226509
loop_
_publ_author_name
'Pa\<zick\'y, Marek'
'Rominger, Frank'
'Limbach, Michael'

_publ_section_title
;
 \m~3~-Oxido-tris{dichlorido[1,3-bis(1,3,5-trimethylphenyl)imidazol-2-ylidene]gold(III)}
 bis(trifluoromethanesulfonyl)imide--[bis(trifluoromethanesulfonyl)imide]silver(I)
 (1/2)
;
_journal_coeditor_code HG2690
_journal_issue 7
_journal_name_full 'Acta Crystallographica Section E'
_journal_page_first m724
_journal_page_last m725
_journal_paper_doi 10.1107/S160053681001994X
_journal_volume 66
_journal_year 2010
_chemical_formula_iupac '[Au3 Cl6 O (C21 H24 N2)3] (C2 F6 N O4 S2), [Ag (C2 F6 N O4 S2)]2'
_chemical_formula_moiety 'C63 H72 Au3 Cl6 N6 O1, 2(C2 Ag F6 N O4 S2), C2 F6 N O4 S2'
_chemical_formula_sum 'C69 H72 Ag2 Au3 Cl6 F18 N9 O13 S6'
_chemical_formula_weight 2789.06
_chemical_name_systematic
;
\m~3~-Oxido-tris{dichlorido[1,3-bis(1,3,5-trimethylphenyl)imidazol-2-\
ylidene]gold(III)} bis(trifluoromethanesulfonyl)imide--\
[bis(trifluoromethanesulfonyl)imide]silver(I) (1/2)
;
_space_group_IT_number 96
_symmetry_cell_setting tetragonal
_symmetry_space_group_name_Hall 'P 4nw 2abw'
_symmetry_space_group_name_H-M 'P 43 21 2'
_atom_sites_solution_hydrogens geom
_atom_sites_solution_primary direct
_atom_sites_solution_secondary difmap
_audit_creation_method SHELXL-97
_cell_angle_alpha 90.00
_cell_angle_beta 90.00
_cell_angle_gamma 90.00
_cell_formula_units_Z 4
_cell_length_a 13.9472(9)
_cell_length_b 13.9472(9)
_cell_length_c 45.724(3)
_cell_measurement_reflns_used 7947
_cell_measurement_temperature 200(2)
_cell_measurement_theta_max 26.48
_cell_measurement_theta_min 2.25
_cell_volume 8894.4(10)
_computing_cell_refinement 'SAINT (Bruker, 2001)'
_computing_data_collection 'SMART (Bruker, 2001)'
_computing_data_reduction 'SAINT (Bruker, 2001)'
_computing_molecular_graphics 'SHELXTL (Sheldrick, 2008b)'
_computing_publication_material 'SHELXTL (Sheldrick, 2008b)'
_computing_structure_refinement 'SHELXTL (Sheldrick, 2008b)'
_computing_structure_solution 'SHELXTL (Sheldrick, 2008b)'
_diffrn_ambient_temperature 200(2)
_diffrn_measured_fraction_theta_full 0.999
_diffrn_measured_fraction_theta_max 0.999
_diffrn_measurement_device_type 'Bruker SMART APEX'
_diffrn_measurement_method '\w scans'
_diffrn_radiation_monochromator graphite
_diffrn_radiation_source 'fine-focus sealed tube'
_diffrn_radiation_type MoK\a
_diffrn_radiation_wavelength 0.71073
_diffrn_reflns_av_R_equivalents 0.0677
_diffrn_reflns_av_sigmaI/netI 0.0386
_diffrn_reflns_limit_h_max 18
_diffrn_reflns_limit_h_min -18
_diffrn_reflns_limit_k_max 18
_diffrn_reflns_limit_k_min -18
_diffrn_reflns_limit_l_max 59
_diffrn_reflns_limit_l_min -61
_diffrn_reflns_number 93947
_diffrn_reflns_theta_full 28.31
_diffrn_reflns_theta_max 28.31
_diffrn_reflns_theta_min 1.98
_exptl_absorpt_coefficient_mu 5.785
_exptl_absorpt_correction_T_max 0.5686
_exptl_absorpt_correction_T_min 0.3257
_exptl_absorpt_correction_type multi-scan
_exptl_absorpt_process_details
;
(SADABS; Sheldrick, 2008a)
;
_exptl_crystal_colour orange
_exptl_crystal_density_diffrn 2.083
_exptl_crystal_density_method 'not measured'
_exptl_crystal_description polyhedron
_exptl_crystal_F_000 5376
_exptl_crystal_size_max 0.25
_exptl_crystal_size_mid 0.17
_exptl_crystal_size_min 0.11
_refine_diff_density_max 1.647
_refine_diff_density_min -1.451
_refine_ls_abs_structure_details 'Flack (1983), 4737 Friedel pairs'
_refine_ls_abs_structure_Flack 0.396(7)
_refine_ls_extinction_method none
_refine_ls_goodness_of_fit_ref 1.268
_refine_ls_hydrogen_treatment constr
_refine_ls_matrix_type full
_refine_ls_number_parameters 581
_refine_ls_number_reflns 11087
_refine_ls_number_restraints 12
_refine_ls_restrained_S_all 1.269
_refine_ls_R_factor_all 0.0532
_refine_ls_R_factor_gt 0.0496
_refine_ls_shift/su_max 0.001
_refine_ls_shift/su_mean 0.000
_refine_ls_structure_factor_coef Fsqd
_refine_ls_weighting_details 'calc w=1/[\s^2^(Fo^2^)+(0.0179P)^2^+57.4255P] where P=(Fo^2^+2Fc^2^)/3'
_refine_ls_weighting_scheme calc
_refine_ls_wR_factor_gt 0.0928
_refine_ls_wR_factor_ref 0.0938
_reflns_number_gt 10564
_reflns_number_total 11087
_reflns_threshold_expression I>2sigma(I)
_cod_data_source_file hg2690.cif
_cod_data_source_block I
_cod_original_cell_volume 8894.5(10)
_cod_database_code 2226509
_cod_database_fobs_code 2226509

loop_
_symmetry_equiv_pos_as_xyz
'x, y, z'
'-x, -y, z+1/2'
'-y+1/2, x+1/2, z+3/4'
'y+1/2, -x+1/2, z+1/4'
'-x+1/2, y+1/2, -z+3/4'
'x+1/2, -y+1/2, -z+1/4'
'y, x, -z'
'-y, -x, -z+1/2'

loop_
_atom_site_type_symbol
_atom_site_label
_atom_site_fract_x
_atom_site_fract_y
_atom_site_fract_z
_atom_site_U_iso_or_equiv
_atom_site_adp_type
_atom_site_calc_flag
_atom_site_refinement_flags
_atom_site_occupancy
_atom_site_disorder_assembly
_atom_site_disorder_group
Au Au1 0.47994(2) 0.47994(2) 0.0000 0.01855(9) Uani d S 1 . .
Cl Cl1 0.49234(17) 0.47738(18) 0.04966(4) 0.0362(5) Uani d . 1 . .
Au Au2 0.56741(2) 0.69371(2) 0.027945(7) 0.01900(7) Uani d . 1 . .
Cl Cl2 0.41769(15) 0.71618(17) 0.00937(5) 0.0337(5) Uani d . 1 A .
Cl Cl3 0.71719(17) 0.6628(2) 0.04497(7) 0.0477(7) Uani d . 1 A .
O O1 0.5837(3) 0.5837(3) 0.0000 0.0284(19) Uani d P 1 A .
Ag Ag3 0.46707(8) 0.68405(8) -0.04559(2) 0.0536(3) Uani d P 0.870(2) A 1
Ag Ag3B 0.5271(5) 0.8028(6) -0.03324(15) 0.058(2) Uani d P 0.130(2) A 2
C C1 0.3776(6) 0.3776(6) 0.0000 0.037(3) Uani d SU 1 . .
N N2 0.3920(5) 0.2874(5) 0.00768(19) 0.037(2) Uani d U 1 . .
C C3 0.3046(7) 0.2407(7) 0.0040(3) 0.062(4) Uani d U 1 . .
H H3 0.2933 0.1741 0.0067 0.074 Uiso calc R 1 . .
C C6 0.5503(6) 0.8017(6) 0.05561(17) 0.0222(16) Uani d . 1 A .
N N7 0.5764(6) 0.8943(5) 0.05029(17) 0.0308(17) Uani d . 1 . .
C C8 0.5536(8) 0.9498(7) 0.0742(2) 0.044(3) Uani d . 1 A .
H H8 0.5645 1.0166 0.0763 0.053 Uiso calc R 1 . .
C C9 0.5128(9) 0.8909(7) 0.0937(2) 0.047(3) Uani d . 1 . .
H H9 0.4893 0.9089 0.1124 0.056 Uiso calc R 1 A .
N N10 0.5109(6) 0.8000(5) 0.08202(15) 0.0286(16) Uani d . 1 A .
C C11 0.4835(7) 0.2484(6) 0.0171(2) 0.0332(19) Uani d U 1 . .
C C12 0.4957(11) 0.2391(7) 0.0473(2) 0.058(4) Uani d . 1 . .
C C13 0.5888(12) 0.2127(7) 0.0558(2) 0.062(4) Uani d . 1 . .
H H13 0.6021 0.2046 0.0760 0.075 Uiso calc R 1 . .
C C14 0.6622(9) 0.1978(7) 0.0358(2) 0.045(3) Uani d . 1 . .
C C15 0.6394(8) 0.1980(7) 0.0071(2) 0.037(2) Uani d . 1 . .
H H15 0.6862 0.1773 -0.0066 0.045 Uiso calc R 1 . .
C C16 0.5505(7) 0.2271(6) -0.0033(2) 0.033(2) Uani d . 1 . .
C C17 0.4194(14) 0.2516(10) 0.0696(3) 0.101(7) Uani d . 1 . .
H H17A 0.3590 0.2686 0.0599 0.152 Uiso calc R 1 . .
H H17B 0.4377 0.3029 0.0832 0.152 Uiso calc R 1 . .
H H17C 0.4110 0.1917 0.0805 0.152 Uiso calc R 1 . .
C C18 0.7632(11) 0.1742(9) 0.0464(3) 0.074(5) Uani d . 1 . .
H H18A 0.8061 0.1674 0.0296 0.112 Uiso calc R 1 . .
H H18B 0.7620 0.1140 0.0575 0.112 Uiso calc R 1 . .
H H18C 0.7864 0.2260 0.0591 0.112 Uiso calc R 1 . .
C C19 0.5314(7) 0.2320(7) -0.0354(2) 0.037(2) Uani d . 1 . .
H H19A 0.5889 0.2121 -0.0461 0.056 Uiso calc R 1 . .
H H19B 0.5147 0.2978 -0.0409 0.056 Uiso calc R 1 . .
H H19C 0.4781 0.1891 -0.0404 0.056 Uiso calc R 1 . .
C C21 0.6180(6) 0.9258(6) 0.02272(19) 0.0237(17) Uani d . 1 A .
C C22 0.7164(7) 0.9273(6) 0.0204(2) 0.032(2) Uani d . 1 . .
C C23 0.7551(6) 0.9507(7) -0.0071(2) 0.035(2) Uani d . 1 A .
H H23 0.8228 0.9537 -0.0094 0.042 Uiso calc R 1 . .
C C24 0.6973(7) 0.9695(7) -0.0308(2) 0.036(2) Uani d . 1 . .
C C25 0.5982(7) 0.9694(6) -0.0267(2) 0.037(2) Uani d . 1 A .
H H25 0.5579 0.9835 -0.0429 0.044 Uiso calc R 1 B 2
C C26 0.5560(6) 0.9495(6) 0.0003(2) 0.0314(19) Uani d . 1 . .
C C27 0.7821(7) 0.9102(8) 0.0458(2) 0.043(2) Uani d . 1 A .
H H27A 0.8488 0.9161 0.0394 0.064 Uiso calc R 1 . .
H H27B 0.7712 0.8456 0.0536 0.064 Uiso calc R 1 . .
H H27C 0.7691 0.9577 0.0611 0.064 Uiso calc R 1 . .
C C28 0.7370(8) 0.9888(8) -0.0611(2) 0.049(3) Uani d . 1 A .
H H28A 0.6840 1.0019 -0.0746 0.073 Uiso calc R 1 . .
H H28B 0.7727 0.9325 -0.0679 0.073 Uiso calc R 1 . .
H H28C 0.7799 1.0444 -0.0604 0.073 Uiso calc R 1 . .
C C29 0.4533(8) 0.9624(8) 0.0046(3) 0.052(3) Uani d . 1 A .
H H29A 0.4227 0.9762 -0.0143 0.078 Uiso calc R 1 . .
H H29B 0.4423 1.0160 0.0180 0.078 Uiso calc R 1 . .
H H29C 0.4258 0.9037 0.0129 0.078 Uiso calc R 1 . .
C C31 0.4692(7) 0.7163(6) 0.09582(18) 0.0275(18) Uani d . 1 . .
C C32 0.3718(7) 0.6983(8) 0.0923(2) 0.036(2) Uani d . 1 A .
C C33 0.3346(8) 0.6165(8) 0.1046(2) 0.044(3) Uani d . 1 . .
H H33 0.2683 0.6029 0.1023 0.053 Uiso calc R 1 A .
C C34 0.3913(8) 0.5534(8) 0.1202(2) 0.044(3) Uani d . 1 A .
C C35 0.4871(8) 0.5756(7) 0.1245(2) 0.040(2) Uani d . 1 . .
H H35 0.5254 0.5342 0.1362 0.049 Uiso calc R 1 A .
C C36 0.5283(8) 0.6565(7) 0.11232(18) 0.037(2) Uani d . 1 A .
C C37 0.3100(8) 0.7712(9) 0.0770(3) 0.054(3) Uani d . 1 . .
H H37A 0.3500 0.8245 0.0702 0.082 Uiso calc R 1 A .
H H37B 0.2615 0.7954 0.0906 0.082 Uiso calc R 1 . .
H H37C 0.2783 0.7412 0.0602 0.082 Uiso calc R 1 . .
C C38 0.3493(11) 0.4622(9) 0.1320(3) 0.064(4) Uani d . 1 . .
H H38A 0.3986 0.4271 0.1429 0.096 Uiso calc R 1 A .
H H38B 0.3264 0.4226 0.1157 0.096 Uiso calc R 1 . .
H H38C 0.2956 0.4773 0.1450 0.096 Uiso calc R 1 . .
C C39 0.6317(8) 0.6810(10) 0.1185(2) 0.058(3) Uani d . 1 . .
H H39A 0.6606 0.6304 0.1305 0.087 Uiso calc R 1 A .
H H39B 0.6350 0.7421 0.1290 0.087 Uiso calc R 1 . .
H H39C 0.6668 0.6865 0.1000 0.087 Uiso calc R 1 . .
N N11 0.3867(6) 0.9291(7) -0.11355(19) 0.041(2) Uani d . 1 . .
S S1 0.44103(18) 0.84305(18) -0.09968(5) 0.0356(5) Uani d . 1 A .
O O11 0.4141(6) 0.8202(6) -0.07076(16) 0.054(2) Uani d . 1 . .
O O12 0.5421(5) 0.8391(6) -0.10565(19) 0.056(2) Uani d . 1 . .
C C41 0.3857(10) 0.7501(9) -0.1216(3) 0.050(3) Uani d . 1 . .
F F1 0.4146(7) 0.6650(5) -0.11142(19) 0.086(3) Uani d . 1 A .
F F2 0.2925(6) 0.7518(5) -0.12012(18) 0.070(2) Uani d . 1 A .
F F3 0.4097(7) 0.7548(6) -0.14891(17) 0.085(3) Uani d . 1 A .
S S2 0.40339(16) 1.03734(17) -0.10456(5) 0.0305(5) Uani d . 1 . .
O O21 0.4876(5) 1.0540(6) -0.08791(16) 0.0469(18) Uani d . 1 . .
O O22 0.3869(6) 1.0968(5) -0.12919(14) 0.0466(19) Uani d . 1 . .
C C42 0.3037(8) 1.0632(9) -0.0801(2) 0.046(3) Uani d . 1 . .
F F4 0.3092(6) 1.0118(6) -0.05641(14) 0.085(3) Uani d . 1 . .
F F5 0.2218(5) 1.0482(6) -0.09288(16) 0.067(2) Uani d . 1 . .
F F6 0.3077(6) 1.1556(6) -0.07284(16) 0.072(2) Uani d . 1 . .
N N31 0.0200(6) 0.0200(6) 0.0000 0.036(2) Uani d S 1 . .
S S3 0.07670(17) 0.04173(16) 0.02944(5) 0.0366(5) Uani d . 1 . .
O O31 0.1221(6) 0.1333(5) 0.03190(16) 0.0480(18) Uani d . 1 . .
O O32 0.0217(6) 0.0065(6) 0.05325(16) 0.059(2) Uani d . 1 . .
C C43 0.1783(9) -0.0397(9) 0.0274(3) 0.060(3) Uani d . 1 . .
F F7 0.2316(7) -0.0298(7) 0.0511(2) 0.107(3) Uani d . 1 . .
F F8 0.2302(5) -0.0250(6) 0.00419(18) 0.078(2) Uani d . 1 . .
F F9 0.1494(6) -0.1304(5) 0.0266(2) 0.078(2) Uani d . 1 . .

loop_
_atom_site_aniso_label
_atom_site_aniso_U_11
_atom_site_aniso_U_22
_atom_site_aniso_U_33
_atom_site_aniso_U_12
_atom_site_aniso_U_13
_atom_site_aniso_U_23
Au1 0.01652(12) 0.01652(12) 0.02262(19) -0.00444(16) 0.00103(12) -0.00103(12)
Cl1 0.0411(13) 0.0417(12) 0.0257(9) -0.0049(10) 0.0032(9) 0.0017(9)
Au2 0.01676(14) 0.01689(14) 0.02334(13) -0.00161(11) 0.00300(12) -0.00450(12)
Cl2 0.0203(10) 0.0392(13) 0.0416(12) 0.0038(8) -0.0038(9) -0.0035(9)
Cl3 0.0249(12) 0.0474(15) 0.0707(18) 0.0065(10) -0.0177(12) -0.0156(13)
O1 0.022(3) 0.022(3) 0.042(5) -0.015(3) 0.019(3) -0.019(3)
Ag3 0.0658(7) 0.0547(6) 0.0404(5) 0.0226(5) -0.0012(5) 0.0145(5)
Ag3B 0.045(4) 0.078(5) 0.051(4) 0.016(4) 0.004(3) 0.012(4)
C1 0.023(3) 0.023(3) 0.064(9) -0.009(4) 0.007(4) -0.007(4)
N2 0.026(3) 0.022(4) 0.065(5) -0.021(3) 0.014(3) 0.002(3)
C3 0.013(4) 0.032(5) 0.141(12) -0.013(4) 0.020(6) -0.013(7)
C6 0.026(4) 0.015(4) 0.026(4) 0.004(3) -0.001(3) -0.010(3)
N7 0.044(5) 0.012(3) 0.036(4) -0.008(3) 0.008(4) -0.006(3)
C8 0.058(7) 0.023(5) 0.052(6) -0.002(4) 0.018(5) -0.016(4)
C9 0.070(8) 0.027(5) 0.044(6) -0.005(5) 0.023(6) -0.024(4)
N10 0.040(4) 0.019(3) 0.027(3) 0.004(3) 0.006(3) -0.008(3)
C11 0.045(5) 0.012(4) 0.042(5) -0.003(3) 0.024(4) 0.000(3)
C12 0.112(11) 0.021(5) 0.043(6) 0.019(6) 0.044(7) 0.012(4)
C13 0.137(13) 0.014(5) 0.036(6) 0.018(6) 0.005(7) 0.011(4)
C14 0.072(8) 0.015(4) 0.048(6) 0.011(5) -0.009(5) 0.001(4)
C15 0.053(6) 0.025(5) 0.033(5) -0.010(5) 0.003(4) 0.007(4)
C16 0.047(6) 0.015(4) 0.037(5) -0.007(4) 0.010(4) -0.001(4)
C17 0.167(17) 0.055(9) 0.081(10) 0.026(10) 0.090(11) 0.022(7)
C18 0.108(12) 0.050(8) 0.065(8) 0.033(8) -0.039(8) -0.005(6)
C19 0.035(5) 0.027(5) 0.050(6) 0.001(4) -0.007(4) -0.009(4)
C21 0.018(4) 0.018(4) 0.035(5) 0.005(3) 0.002(3) 0.001(4)
C22 0.039(5) 0.016(4) 0.042(5) -0.001(4) -0.003(4) -0.006(4)
C23 0.019(4) 0.036(5) 0.050(6) -0.003(4) 0.003(4) 0.008(4)
C24 0.040(5) 0.029(5) 0.039(5) -0.005(4) -0.002(4) 0.007(4)
C25 0.044(6) 0.020(4) 0.045(5) -0.004(4) -0.009(5) -0.002(4)
C26 0.026(4) 0.021(4) 0.047(5) -0.006(3) -0.010(4) 0.001(4)
C27 0.034(6) 0.048(7) 0.046(6) -0.012(4) -0.010(5) 0.001(5)
C28 0.052(7) 0.046(7) 0.048(6) -0.001(5) 0.005(5) 0.019(5)
C29 0.043(6) 0.052(7) 0.062(7) 0.019(5) 0.004(5) 0.014(6)
C31 0.036(5) 0.025(4) 0.022(4) 0.003(4) 0.007(4) -0.004(3)
C32 0.030(5) 0.048(6) 0.029(5) 0.014(4) 0.002(4) -0.006(4)
C33 0.035(6) 0.066(8) 0.030(5) 0.004(5) 0.014(4) 0.004(5)
C34 0.052(7) 0.051(7) 0.029(5) -0.001(5) 0.006(4) 0.000(4)
C35 0.054(6) 0.040(5) 0.027(5) 0.015(5) -0.006(4) 0.002(4)
C36 0.049(6) 0.046(6) 0.017(4) 0.002(5) -0.001(4) -0.003(4)
C37 0.042(6) 0.062(8) 0.060(7) 0.022(6) 0.017(6) 0.007(6)
C38 0.102(11) 0.042(7) 0.047(7) -0.006(7) 0.019(7) 0.006(5)
C39 0.053(7) 0.083(10) 0.039(6) -0.012(7) -0.018(5) 0.004(6)
N11 0.045(5) 0.035(5) 0.044(5) 0.008(4) -0.012(4) 0.000(4)
S1 0.0315(12) 0.0343(12) 0.0409(13) 0.0072(10) -0.0020(10) 0.0067(10)
O11 0.061(5) 0.056(5) 0.045(4) 0.016(4) 0.000(4) 0.016(4)
O12 0.033(4) 0.058(5) 0.077(6) 0.018(4) 0.009(4) 0.019(4)
C41 0.059(8) 0.043(7) 0.048(7) 0.008(6) -0.012(6) -0.001(5)
F1 0.116(7) 0.032(4) 0.109(6) 0.016(4) -0.023(6) 0.002(4)
F2 0.062(5) 0.058(5) 0.091(6) -0.010(4) -0.016(4) -0.006(4)
F3 0.115(8) 0.086(6) 0.055(5) 0.019(5) 0.004(5) -0.017(4)
S2 0.0290(11) 0.0361(13) 0.0264(11) 0.0080(9) 0.0001(9) 0.0017(9)
O21 0.034(4) 0.055(5) 0.052(4) 0.007(4) -0.014(3) -0.002(4)
O22 0.064(5) 0.049(5) 0.027(4) 0.007(4) 0.003(3) 0.005(3)
C42 0.042(6) 0.064(7) 0.031(5) 0.014(6) 0.004(5) 0.001(5)
F4 0.096(6) 0.115(7) 0.044(4) 0.052(5) 0.033(4) 0.033(4)
F5 0.033(4) 0.086(6) 0.083(5) 0.008(3) 0.008(3) 0.003(4)
F6 0.071(5) 0.069(5) 0.075(5) 0.017(4) 0.012(4) -0.025(4)
N31 0.027(3) 0.027(3) 0.055(7) 0.001(5) -0.006(4) 0.006(4)
S3 0.0335(12) 0.0326(12) 0.0437(12) -0.0024(9) 0.0002(11) 0.0019(10)
O31 0.058(5) 0.033(4) 0.054(4) -0.012(3) 0.001(4) -0.012(3)
O32 0.064(5) 0.063(6) 0.050(4) -0.011(4) 0.021(4) 0.005(4)
C43 0.056(8) 0.053(8) 0.070(8) 0.004(6) -0.017(7) -0.005(7)
F7 0.101(7) 0.098(7) 0.121(7) 0.028(6) -0.078(6) -0.002(6)
F8 0.037(4) 0.105(6) 0.091(6) 0.025(4) 0.019(4) 0.019(5)
F9 0.072(5) 0.036(4) 0.124(7) 0.016(3) -0.017(5) -0.002(4)

loop_
_atom_type_symbol
_atom_type_description
_atom_type_scat_dispersion_real
_atom_type_scat_dispersion_imag
_atom_type_scat_source
C C 0.0033 0.0016 'International Tables Vol C Tables 4.2.6.8 and 6.1.1.4'
H H 0.0000 0.0000 'International Tables Vol C Tables 4.2.6.8 and 6.1.1.4'
N N 0.0061 0.0033 'International Tables Vol C Tables 4.2.6.8 and 6.1.1.4'
O O 0.0106 0.0060 'International Tables Vol C Tables 4.2.6.8 and 6.1.1.4'
F F 0.0171 0.0103 'International Tables Vol C Tables 4.2.6.8 and 6.1.1.4'
S S 0.1246 0.1234 'International Tables Vol C Tables 4.2.6.8 and 6.1.1.4'
Cl Cl 0.1484 0.1585 'International Tables Vol C Tables 4.2.6.8 and 6.1.1.4'
Ag Ag -0.8971 1.1015 'International Tables Vol C Tables 4.2.6.8 and 6.1.1.4'
Au Au -2.0133 8.8022 'International Tables Vol C Tables 4.2.6.8 and 6.1.1.4'

loop_
_geom_angle_atom_site_label_1
_geom_angle_atom_site_label_2
_geom_angle_atom_site_label_3
_geom_angle_site_symmetry_1
_geom_angle_site_symmetry_3
_geom_angle
_geom_angle_publ_flag
C1 Au1 O1 . . 180.0(3) ?
C1 Au1 Cl1 . 7 92.44(6) ?
O1 Au1 Cl1 . 7 87.56(6) ?
C1 Au1 Cl1 . . 92.44(6) ?
O1 Au1 Cl1 . . 87.56(6) ?
Cl1 Au1 Cl1 7 . 175.12(12) ?
Au1 Cl1 Ag3 . 7 90.42(7) ?
C6 Au2 O1 . . 179.5(3) ?
C6 Au2 Cl3 . . 92.1(2) ?
O1 Au2 Cl3 . . 88.25(13) ?
C6 Au2 Cl2 . . 91.3(2) ?
O1 Au2 Cl2 . . 88.36(12) ?
Cl3 Au2 Cl2 . . 176.55(9) ?
C6 Au2 Ag3B . . 100.0(3) ?
O1 Au2 Ag3B . . 80.16(16) ?
Cl3 Au2 Ag3B . . 123.08(16) ?
Cl2 Au2 Ag3B . . 56.83(15) ?
Au2 Cl2 Ag3 . . 95.30(8) ?
Au2 Cl2 Ag3B . . 79.40(16) ?
Ag3 Cl2 Ag3B . . 42.07(18) ?
Au2 Cl3 Ag3B . 7 123.6(2) ?
Au2 Cl3 Ag3 . 7 92.12(9) ?
Ag3B Cl3 Ag3 7 7 43.8(2) ?
Au2 O1 Au2 . 7 125.2(3) ?
Au2 O1 Au1 . . 117.41(17) ?
Au2 O1 Au1 7 . 117.41(17) ?
O11 Ag3 Cl2 . . 104.3(2) ?
O11 Ag3 Cl1 . 7 142.3(2) ?
Cl2 Ag3 Cl1 . 7 104.40(8) ?
O11 Ag3 Cl3 . 7 100.4(2) ?
Cl2 Ag3 Cl3 . 7 102.64(9) ?
Cl1 Ag3 Cl3 7 7 96.55(8) ?
Cl3 Ag3B O11 7 . 115.9(4) ?
Cl3 Ag3B C25 7 . 100.4(4) ?
O11 Ag3B C25 . . 104.7(4) ?
Cl3 Ag3B C26 7 . 114.8(4) ?
O11 Ag3B C26 . . 117.2(4) ?
C25 Ag3B C26 . . 31.5(3) ?
Cl3 Ag3B Cl2 7 . 113.1(3) ?
O11 Ag3B Cl2 . . 101.0(3) ?
C25 Ag3B Cl2 . . 122.3(4) ?
C26 Ag3B Cl2 . . 90.8(3) ?
Cl3 Ag3B Au2 7 . 79.3(2) ?
O11 Ag3B Au2 . . 143.1(4) ?
C25 Ag3B Au2 . . 105.1(3) ?
C26 Ag3B Au2 . . 80.4(3) ?
Cl2 Ag3B Au2 . . 43.77(11) ?
N2 C1 N2 . 7 111.0(11) ?
N2 C1 Au1 . . 124.5(5) ?
N2 C1 Au1 7 . 124.5(5) ?
C1 N2 C3 . . 106.3(9) ?
C1 N2 C11 . . 124.7(7) ?
C3 N2 C11 . . 129.0(8) ?
C3 C3 N2 7 . 108.1(6) ?
C3 C3 H3 7 . 126.0 ?
N2 C3 H3 . . 126.0 ?
N10 C6 N7 . . 106.8(7) ?
N10 C6 Au2 . . 128.1(6) ?
N7 C6 Au2 . . 125.0(6) ?
C6 N7 C8 . . 109.2(7) ?
C6 N7 C21 . . 123.1(7) ?
C8 N7 C21 . . 127.6(7) ?
C9 C8 N7 . . 106.5(8) ?
C9 C8 H8 . . 126.8 ?
N7 C8 H8 . . 126.8 ?
C8 C9 N10 . . 108.3(8) ?
C8 C9 H9 . . 125.9 ?
N10 C9 H9 . . 125.9 ?
C6 N10 C9 . . 109.2(8) ?
C6 N10 C31 . . 125.2(7) ?
C9 N10 C31 . . 125.5(7) ?
C16 C11 C12 . . 125.2(11) ?
C16 C11 N2 . . 119.0(9) ?
C12 C11 N2 . . 115.7(9) ?
C11 C12 C13 . . 114.1(10) ?
C11 C12 C17 . . 125.5(14) ?
C13 C12 C17 . . 120.3(12) ?
C14 C13 C12 . . 122.6(10) ?
C14 C13 H13 . . 118.7 ?
C12 C13 H13 . . 118.7 ?
C15 C14 C13 . . 117.8(11) ?
C15 C14 C18 . . 121.9(11) ?
C13 C14 C18 . . 120.1(11) ?
C14 C15 C16 . . 123.0(10) ?
C14 C15 H15 . . 118.5 ?
C16 C15 H15 . . 118.5 ?
C11 C16 C15 . . 116.4(9) ?
C11 C16 C19 . . 123.0(10) ?
C15 C16 C19 . . 120.6(9) ?
C12 C17 H17A . . 109.5 ?
C12 C17 H17B . . 109.5 ?
H17A C17 H17B . . 109.5 ?
C12 C17 H17C . . 109.5 ?
H17A C17 H17C . . 109.5 ?
H17B C17 H17C . . 109.5 ?
C14 C18 H18A . . 109.5 ?
C14 C18 H18B . . 109.5 ?
H18A C18 H18B . . 109.5 ?
C14 C18 H18C . . 109.5 ?
H18A C18 H18C . . 109.5 ?
H18B C18 H18C . . 109.5 ?
C16 C19 H19A . . 109.5 ?
C16 C19 H19B . . 109.5 ?
H19A C19 H19B . . 109.5 ?
C16 C19 H19C . . 109.5 ?
H19A C19 H19C . . 109.5 ?
H19B C19 H19C . . 109.5 ?
C22 C21 C26 . . 124.1(8) ?
C22 C21 N7 . . 118.1(8) ?
C26 C21 N7 . . 117.8(8) ?
C21 C22 C23 . . 117.2(8) ?
C21 C22 C27 . . 123.0(9) ?
C23 C22 C27 . . 119.7(9) ?
C24 C23 C22 . . 121.5(9) ?
C24 C23 H23 . . 119.2 ?
C22 C23 H23 . . 119.2 ?
C23 C24 C25 . . 118.3(9) ?
C23 C24 C28 . . 122.6(9) ?
C25 C24 C28 . . 119.0(9) ?
C24 C25 C26 . . 122.5(9) ?
C24 C25 Ag3B . . 111.8(6) ?
C26 C25 Ag3B . . 76.0(5) ?
C24 C25 H25 . . 118.7 ?
C26 C25 H25 . . 118.7 ?
Ag3B C25 H25 . . 82.3 ?
C21 C26 C25 . . 116.1(8) ?
C21 C26 C29 . . 122.9(10) ?
C25 C26 C29 . . 120.7(9) ?
C21 C26 Ag3B . . 110.3(6) ?
C25 C26 Ag3B . . 72.5(5) ?
C29 C26 Ag3B . . 91.4(7) ?
C22 C27 H27A . . 109.5 ?
C22 C27 H27B . . 109.5 ?
H27A C27 H27B . . 109.5 ?
C22 C27 H27C . . 109.5 ?
H27A C27 H27C . . 109.5 ?
H27B C27 H27C . . 109.5 ?
C24 C28 H28A . . 109.5 ?
C24 C28 H28B . . 109.5 ?
H28A C28 H28B . . 109.5 ?
C24 C28 H28C . . 109.5 ?
H28A C28 H28C . . 109.5 ?
H28B C28 H28C . . 109.5 ?
C26 C29 H29A . . 109.5 ?
C26 C29 H29B . . 109.5 ?
H29A C29 H29B . . 109.5 ?
C26 C29 H29C . . 109.5 ?
H29A C29 H29C . . 109.5 ?
H29B C29 H29C . . 109.5 ?
C32 C31 C36 . . 122.2(9) ?
C32 C31 N10 . . 119.1(8) ?
C36 C31 N10 . . 118.7(8) ?
C33 C32 C31 . . 118.1(9) ?
C33 C32 C37 . . 122.3(10) ?
C31 C32 C37 . . 119.5(10) ?
C32 C33 C34 . . 121.6(10) ?
C32 C33 H33 . . 119.2 ?
C34 C33 H33 . . 119.2 ?
C33 C34 C35 . . 118.9(10) ?
C33 C34 C38 . . 120.2(11) ?
C35 C34 C38 . . 120.9(11) ?
C36 C35 C34 . . 121.7(9) ?
C36 C35 H35 . . 119.2 ?
C34 C35 H35 . . 119.2 ?
C35 C36 C31 . . 117.4(10) ?
C35 C36 C39 . . 120.5(10) ?
C31 C36 C39 . . 122.1(10) ?
C32 C37 H37A . . 109.5 ?
C32 C37 H37B . . 109.5 ?
H37A C37 H37B . . 109.5 ?
C32 C37 H37C . . 109.5 ?
H37A C37 H37C . . 109.5 ?
H37B C37 H37C . . 109.5 ?
C34 C38 H38A . . 109.5 ?
C34 C38 H38B . . 109.5 ?
H38A C38 H38B . . 109.5 ?
C34 C38 H38C . . 109.5 ?
H38A C38 H38C . . 109.5 ?
H38B C38 H38C . . 109.5 ?
C36 C39 H39A . . 109.5 ?
C36 C39 H39B . . 109.5 ?
H39A C39 H39B . . 109.5 ?
C36 C39 H39C . . 109.5 ?
H39A C39 H39C . . 109.5 ?
H39B C39 H39C . . 109.5 ?
S1 N11 S2 . . 124.0(6) ?
O11 S1 O12 . . 115.5(5) ?
O11 S1 N11 . . 115.3(5) ?
O12 S1 N11 . . 115.5(5) ?
O11 S1 C41 . . 104.1(6) ?
O12 S1 C41 . . 106.5(6) ?
N11 S1 C41 . . 96.8(5) ?
S1 O11 Ag3 . . 124.1(5) ?
S1 O11 Ag3B . . 122.1(5) ?
Ag3 O11 Ag3B . . 49.0(3) ?
F3 C41 F2 . . 108.0(10) ?
F3 C41 F1 . . 107.7(10) ?
F2 C41 F1 . . 107.4(11) ?
F3 C41 S1 . . 112.8(10) ?
F2 C41 S1 . . 112.5(8) ?
F1 C41 S1 . . 108.3(8) ?
O22 S2 O21 . . 117.7(5) ?
O22 S2 N11 . . 109.2(5) ?
O21 S2 N11 . . 114.7(5) ?
O22 S2 C42 . . 104.4(5) ?
O21 S2 C42 . . 105.7(5) ?
N11 S2 C42 . . 103.7(5) ?
F4 C42 F5 . . 109.7(11) ?
F4 C42 F6 . . 108.9(9) ?
F5 C42 F6 . . 107.7(10) ?
F4 C42 S2 . . 111.0(8) ?
F5 C42 S2 . . 111.3(7) ?
F6 C42 S2 . . 108.2(8) ?
S3 N31 S3 7 . 121.8(7) ?
O32 S3 O31 . . 119.2(5) ?
O32 S3 N31 . . 108.3(5) ?
O31 S3 N31 . . 117.2(5) ?
O32 S3 C43 . . 104.1(6) ?
O31 S3 C43 . . 102.5(6) ?
N31 S3 C43 . . 103.0(4) ?
F8 C43 F7 . . 109.8(11) ?
F8 C43 F9 . . 107.2(11) ?
F7 C43 F9 . . 107.1(11) ?
F8 C43 S3 . . 112.1(9) ?
F7 C43 S3 . . 109.4(9) ?
F9 C43 S3 . . 111.1(9) ?

loop_
_geom_bond_atom_site_label_1
_geom_bond_atom_site_label_2
_geom_bond_site_symmetry_2
_geom_bond_distance
_geom_bond_publ_flag
Au1 C1 . 2.018(12) ?
Au1 O1 . 2.046(7) ?
Au1 Cl1 7 2.277(2) ?
Au1 Cl1 . 2.278(2) ?
Cl1 Ag3 7 2.684(3) ?
Au2 C6 . 1.982(7) ?
Au2 O1 . 2.010(3) ?
Au2 Cl3 . 2.271(2) ?
Au2 Cl2 . 2.276(2) ?
Au2 Ag3B . 3.234(7) ?
Cl2 Ag3 . 2.644(2) ?
Cl2 Ag3B . 2.754(8) ?
Cl3 Ag3B 7 2.302(8) ?
Cl3 Ag3 7 2.769(3) ?
O1 Au2 7 2.010(3) ?
Ag3 O11 . 2.340(7) ?
Ag3 Cl1 7 2.684(3) ?
Ag3 Cl3 7 2.769(3) ?
Ag3B Cl3 7 2.302(8) ?
Ag3B O11 . 2.342(10) ?
Ag3B C25 . 2.544(12) ?
Ag3B C26 . 2.587(13) ?
C1 N2 . 1.322(10) ?
C1 N2 7 1.322(10) ?
N2 C3 . 1.392(11) ?
N2 C11 . 1.452(13) ?
C3 C3 7 1.31(2) ?
C3 H3 . 0.9500 ?
C6 N10 . 1.327(10) ?
C6 N7 . 1.364(10) ?
N7 C8 . 1.375(11) ?
N7 C21 . 1.455(11) ?
C8 C9 . 1.340(14) ?
C8 H8 . 0.9500 ?
C9 N10 . 1.376(11) ?
C9 H9 . 0.9500 ?
N10 C31 . 1.450(11) ?
C11 C16 . 1.352(12) ?
C11 C12 . 1.400(14) ?
C12 C13 . 1.40(2) ?
C12 C17 . 1.484(16) ?
C13 C14 . 1.390(17) ?
C13 H13 . 0.9500 ?
C14 C15 . 1.349(14) ?
C14 C18 . 1.526(17) ?
C15 C16 . 1.389(14) ?
C15 H15 . 0.9500 ?
C16 C19 . 1.495(13) ?
C17 H17A . 0.9800 ?
C17 H17B . 0.9800 ?
C17 H17C . 0.9800 ?
C18 H18A . 0.9800 ?
C18 H18B . 0.9800 ?
C18 H18C . 0.9800 ?
C19 H19A . 0.9800 ?
C19 H19B . 0.9800 ?
C19 H19C . 0.9800 ?
C21 C22 . 1.376(12) ?
C21 C26 . 1.383(12) ?
C22 C23 . 1.406(13) ?
C22 C27 . 1.500(13) ?
C23 C24 . 1.376(13) ?
C23 H23 . 0.9500 ?
C24 C25 . 1.394(14) ?
C24 C28 . 1.516(13) ?
C25 C26 . 1.394(14) ?
C25 H25 . 0.9500 ?
C26 C29 . 1.457(14) ?
C27 H27A . 0.9800 ?
C27 H27B . 0.9800 ?
C27 H27C . 0.9800 ?
C28 H28A . 0.9800 ?
C28 H28B . 0.9800 ?
C28 H28C . 0.9800 ?
C29 H29A . 0.9800 ?
C29 H29B . 0.9800 ?
C29 H29C . 0.9800 ?
C31 C32 . 1.390(13) ?
C31 C36 . 1.395(13) ?
C32 C33 . 1.374(15) ?
C32 C37 . 1.504(14) ?
C33 C34 . 1.382(15) ?
C33 H33 . 0.9500 ?
C34 C35 . 1.385(15) ?
C34 C38 . 1.500(15) ?
C35 C36 . 1.385(14) ?
C35 H35 . 0.9500 ?
C36 C39 . 1.508(15) ?
C37 H37A . 0.9800 ?
C37 H37B . 0.9800 ?
C37 H37C . 0.9800 ?
C38 H38A . 0.9800 ?
C38 H38B . 0.9800 ?
C38 H38C . 0.9800 ?
C39 H39A . 0.9800 ?
C39 H39B . 0.9800 ?
C39 H39C . 0.9800 ?
N11 S1 . 1.555(9) ?
N11 S2 . 1.582(9) ?
S1 O11 . 1.411(8) ?
S1 O12 . 1.437(8) ?
S1 C41 . 1.812(13) ?
C41 F3 . 1.294(14) ?
C41 F2 . 1.303(14) ?
C41 F1 . 1.338(13) ?
S2 O22 . 1.418(7) ?
S2 O21 . 1.419(7) ?
S2 C42 . 1.821(10) ?
C42 F4 . 1.301(12) ?
C42 F5 . 1.301(13) ?
C42 F6 . 1.332(14) ?
N31 S3 7 1.590(6) ?
N31 S3 . 1.590(6) ?
S3 O32 . 1.420(7) ?
S3 O31 . 1.431(7) ?
S3 C43 . 1.818(12) ?
C43 F8 . 1.302(15) ?
C43 F7 . 1.318(14) ?
C43 F9 . 1.328(14) ?

loop_
_geom_torsion_atom_site_label_1
_geom_torsion_atom_site_label_2
_geom_torsion_atom_site_label_3
_geom_torsion_atom_site_label_4
_geom_torsion_site_symmetry_1
_geom_torsion_site_symmetry_2
_geom_torsion_site_symmetry_3
_geom_torsion_site_symmetry_4
_geom_torsion
_geom_torsion_publ_flag
C1 Au1 Cl1 Ag3 . . . 7 131.82(6) ?
O1 Au1 Cl1 Ag3 . . . 7 -48.18(6) ?
Cl1 Au1 Cl1 Ag3 7 . . 7 -48.18(6) ?
C6 Au2 Cl2 Ag3 . . . . 140.2(2) ?
O1 Au2 Cl2 Ag3 . . . . -40.19(15) ?
Cl3 Au2 Cl2 Ag3 . . . . -50.6(18) ?
Ag3B Au2 Cl2 Ag3 . . . . 39.12(19) ?
C6 Au2 Cl2 Ag3B . . . . 101.1(3) ?
O1 Au2 Cl2 Ag3B . . . . -79.3(2) ?
Cl3 Au2 Cl2 Ag3B . . . . -89.7(18) ?
C6 Au2 Cl3 Ag3B . . . 7 168.8(4) ?
O1 Au2 Cl3 Ag3B . . . 7 -10.8(3) ?
Cl2 Au2 Cl3 Ag3B . . . 7 -0.4(19) ?
Ag3B Au2 Cl3 Ag3B . . . 7 -87.8(2) ?
C6 Au2 Cl3 Ag3 . . . 7 136.3(2) ?
O1 Au2 Cl3 Ag3 . . . 7 -43.33(16) ?
Cl2 Au2 Cl3 Ag3 . . . 7 -32.9(18) ?
Ag3B Au2 Cl3 Ag3 . . . 7 -120.4(2) ?
C6 Au2 O1 Au2 . . . 7 18E1(10) ?
Cl3 Au2 O1 Au2 . . . 7 -53.29(8) ?
Cl2 Au2 O1 Au2 . . . 7 127.34(6) ?
Ag3B Au2 O1 Au2 . . . 7 70.74(14) ?
C6 Au2 O1 Au1 . . . . -0E1(3) ?
Cl3 Au2 O1 Au1 . . . . 126.71(8) ?
Cl2 Au2 O1 Au1 . . . . -52.66(6) ?
Ag3B Au2 O1 Au1 . . . . -109.26(14) ?
C1 Au1 O1 Au2 . . . . 45.730(10) ?
Cl1 Au1 O1 Au2 7 . . . 132.01(6) ?
Cl1 Au1 O1 Au2 . . . . -47.99(6) ?
C1 Au1 O1 Au2 . . . 7 -134.270(10) ?
Cl1 Au1 O1 Au2 7 . . 7 -47.99(6) ?
Cl1 Au1 O1 Au2 . . . 7 132.01(6) ?
Au2 Cl2 Ag3 O11 . . . . -125.6(2) ?
Ag3B Cl2 Ag3 O11 . . . . -57.9(3) ?
Au2 Cl2 Ag3 Cl1 . . . 7 79.04(10) ?
Ag3B Cl2 Ag3 Cl1 . . . 7 146.8(2) ?
Au2 Cl2 Ag3 Cl3 . . . 7 -21.24(9) ?
Ag3B Cl2 Ag3 Cl3 . . . 7 46.5(2) ?
Au2 Cl2 Ag3B Cl3 . . . 7 42.5(3) ?
Ag3 Cl2 Ag3B Cl3 . . . 7 -67.9(3) ?
Au2 Cl2 Ag3B O11 . . . . 167.0(3) ?
Ag3 Cl2 Ag3B O11 . . . . 56.6(3) ?
Au2 Cl2 Ag3B C25 . . . . -77.7(4) ?
Ag3 Cl2 Ag3B C25 . . . . 172.0(5) ?
Au2 Cl2 Ag3B C26 . . . . -75.1(3) ?
Ag3 Cl2 Ag3B C26 . . . . 174.5(4) ?
Ag3 Cl2 Ag3B Au2 . . . . -110.34(19) ?
C6 Au2 Ag3B Cl3 . . . 7 134.2(3) ?
O1 Au2 Ag3B Cl3 . . . 7 -46.3(3) ?
Cl3 Au2 Ag3B Cl3 . . . 7 35.1(3) ?
Cl2 Au2 Ag3B Cl3 . . . 7 -140.8(3) ?
C6 Au2 Ag3B O11 . . . . -106.6(7) ?
O1 Au2 Ag3B O11 . . . . 72.9(6) ?
Cl3 Au2 Ag3B O11 . . . . 154.3(5) ?
Cl2 Au2 Ag3B O11 . . . . -21.6(5) ?
C6 Au2 Ag3B C25 . . . . 36.2(4) ?
O1 Au2 Ag3B C25 . . . . -144.3(4) ?
Cl3 Au2 Ag3B C25 . . . . -62.9(4) ?
Cl2 Au2 Ag3B C25 . . . . 121.2(4) ?
C6 Au2 Ag3B C26 . . . . 16.4(3) ?
O1 Au2 Ag3B C26 . . . . -164.1(3) ?
Cl3 Au2 Ag3B C26 . . . . -82.7(3) ?
Cl2 Au2 Ag3B C26 . . . . 101.4(3) ?
C6 Au2 Ag3B Cl2 . . . . -85.0(3) ?
O1 Au2 Ag3B Cl2 . . . . 94.5(2) ?
Cl3 Au2 Ag3B Cl2 . . . . 175.88(11) ?
O1 Au1 C1 N2 . . . . -161.2(4) ?
Cl1 Au1 C1 N2 7 . . . 112.5(5) ?
Cl1 Au1 C1 N2 . . . . -67.5(5) ?
O1 Au1 C1 N2 . . . 7 18.8(4) ?
Cl1 Au1 C1 N2 7 . . 7 -67.5(5) ?
Cl1 Au1 C1 N2 . . . 7 112.5(5) ?
N2 C1 N2 C3 7 . . . 1.4(7) ?
Au1 C1 N2 C3 . . . . -178.7(7) ?
N2 C1 N2 C11 7 . . . 179.6(10) ?
Au1 C1 N2 C11 . . . . -0.4(10) ?
C1 N2 C3 C3 . . . 7 -3.7(19) ?
C11 N2 C3 C3 . . . 7 178.1(13) ?
O1 Au2 C6 N10 . . . . 4E1(3) ?
Cl3 Au2 C6 N10 . . . . -93.2(8) ?
Cl2 Au2 C6 N10 . . . . 86.2(8) ?
Ag3B Au2 C6 N10 . . . . 142.7(7) ?
O1 Au2 C6 N7 . . . . -14E1(3) ?
Cl3 Au2 C6 N7 . . . . 88.2(7) ?
Cl2 Au2 C6 N7 . . . . -92.4(7) ?
Ag3B Au2 C6 N7 . . . . -35.9(8) ?
N10 C6 N7 C8 . . . . 0.9(11) ?
Au2 C6 N7 C8 . . . . 179.7(7) ?
N10 C6 N7 C21 . . . . -176.8(8) ?
Au2 C6 N7 C21 . . . . 2.0(12) ?
C6 N7 C8 C9 . . . . -0.6(13) ?
C21 N7 C8 C9 . . . . 176.9(10) ?
N7 C8 C9 N10 . . . . 0.2(14) ?
N7 C6 N10 C9 . . . . -0.8(11) ?
Au2 C6 N10 C9 . . . . -179.6(7) ?
N7 C6 N10 C31 . . . . 177.1(8) ?
Au2 C6 N10 C31 . . . . -1.7(13) ?
C8 C9 N10 C6 . . . . 0.4(13) ?
C8 C9 N10 C31 . . . . -177.5(9) ?
C1 N2 C11 C16 . . . . -78.3(11) ?
C3 N2 C11 C16 . . . . 99.6(13) ?
C1 N2 C11 C12 . . . . 99.5(10) ?
C3 N2 C11 C12 . . . . -82.6(14) ?
C16 C11 C12 C13 . . . . 5.3(15) ?
N2 C11 C12 C13 . . . . -172.4(8) ?
C16 C11 C12 C17 . . . . -172.7(11) ?
N2 C11 C12 C17 . . . . 9.7(16) ?
C11 C12 C13 C14 . . . . 0.4(16) ?
C17 C12 C13 C14 . . . . 178.5(11) ?
C12 C13 C14 C15 . . . . -8.0(16) ?
C12 C13 C14 C18 . . . . 176.9(10) ?
C13 C14 C15 C16 . . . . 10.6(15) ?
C18 C14 C15 C16 . . . . -174.3(10) ?
C12 C11 C16 C15 . . . . -3.0(14) ?
N2 C11 C16 C15 . . . . 174.5(7) ?
C12 C11 C16 C19 . . . . 175.6(9) ?
N2 C11 C16 C19 . . . . -6.8(13) ?
C14 C15 C16 C11 . . . . -5.3(14) ?
C14 C15 C16 C19 . . . . 175.9(9) ?
C6 N7 C21 C22 . . . . -93.0(11) ?
C8 N7 C21 C22 . . . . 89.8(12) ?
C6 N7 C21 C26 . . . . 85.2(11) ?
C8 N7 C21 C26 . . . . -92.1(12) ?
C26 C21 C22 C23 . . . . -2.8(14) ?
N7 C21 C22 C23 . . . . 175.2(8) ?
C26 C21 C22 C27 . . . . 174.1(9) ?
N7 C21 C22 C27 . . . . -7.9(13) ?
C21 C22 C23 C24 . . . . -1.3(14) ?
C27 C22 C23 C24 . . . . -178.3(9) ?
C22 C23 C24 C25 . . . . 3.1(14) ?
C22 C23 C24 C28 . . . . -176.1(9) ?
C23 C24 C25 C26 . . . . -1.2(14) ?
C28 C24 C25 C26 . . . . 178.1(9) ?
C23 C24 C25 Ag3B . . . . -88.0(10) ?
C28 C24 C25 Ag3B . . . . 91.2(10) ?
Cl3 Ag3B C25 C24 7 . . . -1.4(8) ?
O11 Ag3B C25 C24 . . . . -121.8(7) ?
C26 Ag3B C25 C24 . . . . 119.8(10) ?
Cl2 Ag3B C25 C24 . . . . 124.7(7) ?
Au2 Ag3B C25 C24 . . . . 80.2(8) ?
Cl3 Ag3B C25 C26 7 . . . -121.2(6) ?
O11 Ag3B C25 C26 . . . . 118.4(6) ?
Cl2 Ag3B C25 C26 . . . . 4.9(7) ?
Au2 Ag3B C25 C26 . . . . -39.5(6) ?
C22 C21 C26 C25 . . . . 4.6(13) ?
N7 C21 C26 C25 . . . . -173.4(7) ?
C22 C21 C26 C29 . . . . -169.7(9) ?
N7 C21 C26 C29 . . . . 12.3(13) ?
C22 C21 C26 Ag3B . . . . 84.5(10) ?
N7 C21 C26 Ag3B . . . . -93.5(8) ?
C24 C25 C26 C21 . . . . -2.5(13) ?
Ag3B C25 C26 C21 . . . . 104.6(8) ?
C24 C25 C26 C29 . . . . 171.9(9) ?
Ag3B C25 C26 C29 . . . . -81.0(9) ?
C24 C25 C26 Ag3B . . . . -107.1(9) ?
Cl3 Ag3B C26 C21 7 . . . -44.0(8) ?
O11 Ag3B C26 C21 . . . . 174.9(6) ?
C25 Ag3B C26 C21 . . . . -112.1(9) ?
Cl2 Ag3B C26 C21 . . . . 72.0(6) ?
Au2 Ag3B C26 C21 . . . . 29.4(6) ?
Cl3 Ag3B C26 C25 7 . . . 68.0(6) ?
O11 Ag3B C26 C25 . . . . -73.1(7) ?
Cl2 Ag3B C26 C25 . . . . -175.9(6) ?
Au2 Ag3B C26 C25 . . . . 141.4(6) ?
Cl3 Ag3B C26 C29 7 . . . -170.1(6) ?
O11 Ag3B C26 C29 . . . . 48.8(8) ?
C25 Ag3B C26 C29 . . . . 121.8(9) ?
Cl2 Ag3B C26 C29 . . . . -54.1(6) ?
Au2 Ag3B C26 C29 . . . . -96.8(6) ?
C6 N10 C31 C32 . . . . -91.8(11) ?
C9 N10 C31 C32 . . . . 85.8(12) ?
C6 N10 C31 C36 . . . . 88.5(11) ?
C9 N10 C31 C36 . . . . -94.0(12) ?
C36 C31 C32 C33 . . . . -2.8(14) ?
N10 C31 C32 C33 . . . . 177.5(8) ?
C36 C31 C32 C37 . . . . 173.3(9) ?
N10 C31 C32 C37 . . . . -6.5(13) ?
C31 C32 C33 C34 . . . . 0.4(15) ?
C37 C32 C33 C34 . . . . -175.6(10) ?
C32 C33 C34 C35 . . . . 2.6(15) ?
C32 C33 C34 C38 . . . . -176.7(10) ?
C33 C34 C35 C36 . . . . -3.4(15) ?
C38 C34 C35 C36 . . . . 175.9(9) ?
C34 C35 C36 C31 . . . . 1.1(14) ?
C34 C35 C36 C39 . . . . 177.3(10) ?
C32 C31 C36 C35 . . . . 2.0(13) ?
N10 C31 C36 C35 . . . . -178.2(8) ?
C32 C31 C36 C39 . . . . -174.1(9) ?
N10 C31 C36 C39 . . . . 5.7(13) ?
S2 N11 S1 O11 . . . . 72.3(8) ?
S2 N11 S1 O12 . . . . -66.5(8) ?
S2 N11 S1 C41 . . . . -178.5(7) ?
O12 S1 O11 Ag3 . . . . -49.2(8) ?
N11 S1 O11 Ag3 . . . . 172.0(5) ?
C41 S1 O11 Ag3 . . . . 67.2(7) ?
O12 S1 O11 Ag3B . . . . 10.0(8) ?
N11 S1 O11 Ag3B . . . . -128.8(6) ?
C41 S1 O11 Ag3B . . . . 126.5(6) ?
Cl2 Ag3 O11 S1 . . . . 167.3(5) ?
Cl1 Ag3 O11 S1 7 . . . -54.0(8) ?
Cl3 Ag3 O11 S1 7 . . . 61.3(6) ?
Cl2 Ag3 O11 Ag3B . . . . 62.2(3) ?
Cl1 Ag3 O11 Ag3B 7 . . . -159.2(3) ?
Cl3 Ag3 O11 Ag3B 7 . . . -43.9(3) ?
Cl3 Ag3B O11 S1 7 . . . -43.7(8) ?
C25 Ag3B O11 S1 . . . . 65.9(7) ?
C26 Ag3B O11 S1 . . . . 97.0(6) ?
Cl2 Ag3B O11 S1 . . . . -166.3(5) ?
Au2 Ag3B O11 S1 . . . . -151.2(5) ?
Cl3 Ag3B O11 Ag3 7 . . . 65.7(4) ?
C25 Ag3B O11 Ag3 . . . . 175.2(4) ?
C26 Ag3B O11 Ag3 . . . . -153.6(5) ?
Cl2 Ag3B O11 Ag3 . . . . -56.9(2) ?
Au2 Ag3B O11 Ag3 . . . . -41.9(5) ?
O11 S1 C41 F3 . . . . -174.4(8) ?
O12 S1 C41 F3 . . . . -51.9(10) ?
N11 S1 C41 F3 . . . . 67.3(9) ?
O11 S1 C41 F2 . . . . 63.2(10) ?
O12 S1 C41 F2 . . . . -174.3(8) ?
N11 S1 C41 F2 . . . . -55.1(10) ?
O11 S1 C41 F1 . . . . -55.3(10) ?
O12 S1 C41 F1 . . . . 67.2(10) ?
N11 S1 C41 F1 . . . . -173.6(9) ?
S1 N11 S2 O22 . . . . 149.0(7) ?
S1 N11 S2 O21 . . . . 14.5(9) ?
S1 N11 S2 C42 . . . . -100.2(7) ?
O22 S2 C42 F4 . . . . 179.2(9) ?
O21 S2 C42 F4 . . . . -56.1(10) ?
N11 S2 C42 F4 . . . . 64.9(10) ?
O22 S2 C42 F5 . . . . 56.7(10) ?
O21 S2 C42 F5 . . . . -178.6(8) ?
N11 S2 C42 F5 . . . . -57.6(9) ?
O22 S2 C42 F6 . . . . -61.5(8) ?
O21 S2 C42 F6 . . . . 63.3(8) ?
N11 S2 C42 F6 . . . . -175.7(7) ?
S3 N31 S3 O32 7 . . . 160.1(4) ?
S3 N31 S3 O31 7 . . . 21.6(4) ?
S3 N31 S3 C43 7 . . . -90.0(5) ?
O32 S3 C43 F8 . . . . 171.7(9) ?
O31 S3 C43 F8 . . . . -63.4(10) ?
N31 S3 C43 F8 . . . . 58.7(10) ?
O32 S3 C43 F7 . . . . -66.3(11) ?
O31 S3 C43 F7 . . . . 58.6(11) ?
N31 S3 C43 F7 . . . . -179.3(10) ?
O32 S3 C43 F9 . . . . 51.8(11) ?
O31 S3 C43 F9 . . . . 176.6(9) ?
N31 S3 C43 F9 . . . . -61.2(11) ?
